data_1563390
loop_
_publ_author_name
'Nie, Shanshan'
'Zhang, Yaobin'
'Liu, Bin'
'Li, Zuoxi'
'Hu, Huaiming'
'Xue, Ganglin'
'Fu, Feng'
'Wang, Jiwu'

_publ_section_title
;
 Two inorganic--organic hybrid materials based on polyoxometalate anions
 and methylene blue: Preparations, crystal structures and properties
;
_journal_issue 12
_journal_name_full 'Journal of Solid State Chemistry'
_journal_page_first 2957
_journal_page_last 2962
_journal_paper_doi 10.1016/j.jssc.2010.08.023
_journal_volume 183
_journal_year 2010
_chemical_formula_sum 'C38 H50 Mo6 N8 O21 S2'
_chemical_formula_weight 1594.62
_space_group_IT_number 2
_space_group_name_Hall '-P 1'
_space_group_name_H-M_alt 'P -1'
_symmetry_cell_setting triclinic
_symmetry_space_group_name_H-M 'P -1'
_atom_sites_solution_hydrogens geom
_atom_sites_solution_primary direct
_atom_sites_solution_secondary difmap
_audit_creation_method SHELXL-97
_cell_angle_alpha 90.0130(10)
_cell_angle_beta 115.1070(10)
_cell_angle_gamma 100.4740(10)
_cell_formula_units_Z 1
_cell_length_a 10.3869(8)
_cell_length_b 11.6818(9)
_cell_length_c 12.1260(10)
_cell_measurement_temperature 296(2)
_cell_volume 1305.17(18)
_computing_cell_refinement 'Bruker SMART'
_computing_data_collection 'Bruker SMART'
_computing_data_reduction 'Bruker SAINT'
_computing_molecular_graphics 'Bruker SHELXTL'
_computing_publication_material 'Bruker SHELXTL'
_computing_structure_refinement 'SHELXL-97 (Sheldrick, 1997)'
_computing_structure_solution 'SHELXS-97 (Sheldrick, 1990)'
_diffrn_ambient_temperature 296(2)
_diffrn_measured_fraction_theta_full 0.981
_diffrn_measured_fraction_theta_max 0.981
_diffrn_radiation_monochromator graphite
_diffrn_radiation_source 'fine-focus sealed tube'
_diffrn_radiation_type MoK\a
_diffrn_radiation_wavelength 0.71073
_diffrn_reflns_av_R_equivalents 0.0148
_diffrn_reflns_av_sigmaI/netI 0.0339
_diffrn_reflns_limit_h_max 11
_diffrn_reflns_limit_h_min -12
_diffrn_reflns_limit_k_max 13
_diffrn_reflns_limit_k_min -11
_diffrn_reflns_limit_l_max 13
_diffrn_reflns_limit_l_min -14
_diffrn_reflns_number 6580
_diffrn_reflns_theta_full 25.05
_diffrn_reflns_theta_max 25.05
_diffrn_reflns_theta_min 1.78
_exptl_absorpt_coefficient_mu 1.561
_exptl_absorpt_correction_T_max 0.869
_exptl_absorpt_correction_T_min 0.799
_exptl_absorpt_correction_type multi-scan
_exptl_absorpt_process_details sadbas
_exptl_crystal_colour red
_exptl_crystal_density_diffrn 2.029
_exptl_crystal_density_method 'not measured'
_exptl_crystal_description block
_exptl_crystal_F_000 786
_exptl_crystal_size_max 0.15
_exptl_crystal_size_mid 0.12
_exptl_crystal_size_min 0.09
_refine_diff_density_max 1.081
_refine_diff_density_min -0.618
_refine_diff_density_rms 0.102
_refine_ls_extinction_method none
_refine_ls_goodness_of_fit_ref 1.047
_refine_ls_hydrogen_treatment constrn
_refine_ls_matrix_type full
_refine_ls_number_parameters 344
_refine_ls_number_reflns 4545
_refine_ls_number_restraints 0
_refine_ls_restrained_S_all 1.047
_refine_ls_R_factor_all 0.0378
_refine_ls_R_factor_gt 0.0318
_refine_ls_shift/su_max 0.001
_refine_ls_shift/su_mean 0.000
_refine_ls_structure_factor_coef Fsqd
_refine_ls_weighting_details 'calc w=1/[\s^2^(Fo^2^)+(0.0423P)^2^+1.6511P] where P=(Fo^2^+2Fc^2^)/3'
_refine_ls_weighting_scheme calc
_refine_ls_wR_factor_gt 0.0829
_refine_ls_wR_factor_ref 0.0897
_reflns_number_gt 3928
_reflns_number_total 4545
_reflns_threshold_expression >2sigma(I)
_cod_data_source_file JSSC-2010-183-2957.cif
_cod_data_source_block xb3516
_cod_original_sg_symbol_H-M P-1
_cod_database_code 1563390

loop_
_symmetry_equiv_pos_as_xyz
'x, y, z'
'-x, -y, -z'

loop_
_atom_site_label
_atom_site_type_symbol
_atom_site_fract_x
_atom_site_fract_y
_atom_site_fract_z
_atom_site_U_iso_or_equiv
_atom_site_adp_type
_atom_site_occupancy
_atom_site_symmetry_multiplicity
_atom_site_calc_flag
_atom_site_refinement_flags
_atom_site_disorder_assembly
_atom_site_disorder_group
Mo1 Mo 0.32525(4) 0.37611(3) 0.53922(3) 0.03827(12) Uani 1 1 d . . .
Mo2 Mo 0.36674(4) 0.44535(3) 0.29275(3) 0.04008(12) Uani 1 1 d . . .
Mo3 Mo 0.62231(4) 0.34848(3) 0.51719(4) 0.03977(12) Uani 1 1 d . . .
S1 S 0.42843(12) 0.18315(10) 0.06444(11) 0.0482(3) Uani 1 1 d . . .
O1 O 0.5000 0.5000 0.5000 0.0315(8) Uani 1 2 d S . .
O2 O 0.2518(3) 0.3546(3) 0.3621(3) 0.0439(7) Uani 1 1 d . . .
O3 O 0.2942(3) 0.5778(3) 0.3173(3) 0.0431(7) Uani 1 1 d . . .
O4 O 0.2718(4) 0.4077(3) 0.1415(3) 0.0557(9) Uani 1 1 d . . .
O5 O 0.4938(3) 0.3357(3) 0.3470(3) 0.0436(7) Uani 1 1 d . . .
O6 O 0.7143(4) 0.2403(3) 0.5313(3) 0.0586(9) Uani 1 1 d . . .
O7 O 0.4582(3) 0.2778(2) 0.5450(3) 0.0432(7) Uani 1 1 d . . .
O8 O 0.1985(4) 0.2843(3) 0.5660(3) 0.0530(8) Uani 1 1 d . . .
O9 O 0.4645(3) 0.4428(3) 0.6987(3) 0.0404(7) Uani 1 1 d . . .
O10 O 0.2572(3) 0.5202(3) 0.5147(3) 0.0425(7) Uani 1 1 d . . .
O11 O 1.0566(7) 0.1145(5) 0.8401(6) 0.119(2) Uani 1 1 d . . .
C1 C 0.2774(5) -0.1573(4) 0.0544(4) 0.0438(10) Uani 1 1 d . . .
C2 C 0.2942(5) -0.0394(4) 0.0296(4) 0.0456(10) Uani 1 1 d . . .
H2 H 0.2179 -0.0137 -0.0326 0.055 Uiso 1 1 calc R . .
C3 C 0.4220(5) 0.0387(4) 0.0961(4) 0.0390(9) Uani 1 1 d . . .
C4 C 0.5443(5) 0.0040(4) 0.1907(4) 0.0447(10) Uani 1 1 d . . .
C5 C 0.5249(6) -0.1165(4) 0.2129(5) 0.0527(12) Uani 1 1 d . . .
H5 H 0.6024 -0.1429 0.2728 0.063 Uiso 1 1 calc R . .
C6 C 0.3991(5) -0.1942(4) 0.1507(5) 0.0530(12) Uani 1 1 d . . .
H6 H 0.3908 -0.2714 0.1699 0.064 Uiso 1 1 calc R . .
C7 C 0.6032(4) 0.2510(4) 0.1605(4) 0.0380(9) Uani 1 1 d . . .
C8 C 0.7024(5) 0.1876(4) 0.2466(4) 0.0406(10) Uani 1 1 d . . .
C9 C 0.8426(5) 0.2526(4) 0.3233(4) 0.0482(11) Uani 1 1 d . . .
H9 H 0.9094 0.2142 0.3801 0.058 Uiso 1 1 calc R . .
C10 C 0.8829(5) 0.3685(4) 0.3173(4) 0.0450(10) Uani 1 1 d . . .
H10 H 0.9759 0.4078 0.3696 0.054 Uiso 1 1 calc R . .
C11 C 0.7833(5) 0.4311(4) 0.2309(4) 0.0401(10) Uani 1 1 d . . .
C12 C 0.6434(4) 0.3687(4) 0.1542(4) 0.0402(10) Uani 1 1 d . . .
H12 H 0.5767 0.4078 0.0983 0.048 Uiso 1 1 calc R . .
C13 C 0.9715(5) 0.6105(5) 0.3007(5) 0.0580(13) Uani 1 1 d . . .
H13A H 0.9975 0.5956 0.3846 0.087 Uiso 1 1 calc R . .
H13B H 0.9755 0.6927 0.2927 0.087 Uiso 1 1 calc R . .
H13C H 1.0380 0.5853 0.2748 0.087 Uiso 1 1 calc R . .
C14 C 0.7244(5) 0.6120(4) 0.1381(4) 0.0496(11) Uani 1 1 d . . .
H14A H 0.6947 0.5797 0.0562 0.074 Uiso 1 1 calc R . .
H14B H 0.7726 0.6921 0.1474 0.074 Uiso 1 1 calc R . .
H14C H 0.6407 0.6077 0.1540 0.074 Uiso 1 1 calc R . .
C15 C 0.1258(7) -0.3538(4) 0.0208(5) 0.0704(16) Uani 1 1 d . . .
H15A H 0.1882 -0.3949 0.0037 0.106 Uiso 1 1 calc R . .
H15B H 0.0264 -0.3905 -0.0281 0.106 Uiso 1 1 calc R . .
H15C H 0.1466 -0.3555 0.1058 0.106 Uiso 1 1 calc R . .
C16 C 0.0251(6) -0.1931(5) -0.0992(5) 0.0674(15) Uani 1 1 d . . .
H16A H -0.0240 -0.1602 -0.0593 0.101 Uiso 1 1 calc R . .
H16B H -0.0402 -0.2581 -0.1554 0.101 Uiso 1 1 calc R . .
H16C H 0.0570 -0.1348 -0.1429 0.101 Uiso 1 1 calc R . .
C17 C 0.9308(13) 0.0764(8) 0.7890(10) 0.123(3) Uani 1 1 d . . .
H17 H 0.8754 0.0851 0.8307 0.147 Uiso 1 1 calc R . .
C18 C 0.7061(13) -0.0219(9) 0.6394(13) 0.181(6) Uani 1 1 d . . .
H18A H 0.6835 -0.0076 0.7065 0.272 Uiso 1 1 calc R . .
H18B H 0.6826 -0.1043 0.6164 0.272 Uiso 1 1 calc R . .
H18C H 0.6505 0.0176 0.5712 0.272 Uiso 1 1 calc R . .
C19 C 0.9092(18) 0.0102(11) 0.5934(13) 0.220(8) Uani 1 1 d . . .
H19A H 0.8324 -0.0331 0.5210 0.331 Uiso 1 1 calc R . .
H19B H 0.9878 -0.0309 0.6251 0.331 Uiso 1 1 calc R . .
H19C H 0.9429 0.0860 0.5738 0.331 Uiso 1 1 calc R . .
N1 N 0.1505(5) -0.2327(3) -0.0078(4) 0.0544(10) Uani 1 1 d . . .
N2 N 0.8234(4) 0.5460(3) 0.2242(3) 0.0432(8) Uani 1 1 d . . .
N6 N 0.6730(4) 0.0731(3) 0.2593(3) 0.0469(9) Uani 1 1 d . . .
N7 N 0.8605(6) 0.0218(4) 0.6760(5) 0.0731(14) Uani 1 1 d . . .

loop_
_atom_site_aniso_label
_atom_site_aniso_U_11
_atom_site_aniso_U_22
_atom_site_aniso_U_33
_atom_site_aniso_U_23
_atom_site_aniso_U_13
_atom_site_aniso_U_12
Mo1 0.0341(2) 0.0387(2) 0.0426(2) 0.00552(16) 0.01898(17) 0.00239(15)
Mo2 0.0399(2) 0.0448(2) 0.0289(2) -0.00022(15) 0.01044(16) 0.00397(16)
Mo3 0.0375(2) 0.0362(2) 0.0472(2) 0.00378(16) 0.01792(17) 0.01206(16)
S1 0.0383(6) 0.0408(6) 0.0512(7) 0.0104(5) 0.0064(5) 0.0067(5)
O1 0.031(2) 0.032(2) 0.0302(19) 0.0031(15) 0.0122(16) 0.0072(16)
O2 0.0341(15) 0.0472(17) 0.0397(16) -0.0013(13) 0.0102(13) -0.0031(13)
O3 0.0383(16) 0.0522(18) 0.0361(16) 0.0086(13) 0.0113(13) 0.0141(13)
O4 0.055(2) 0.065(2) 0.0317(16) -0.0034(15) 0.0088(14) -0.0008(16)
O5 0.0495(18) 0.0420(17) 0.0392(16) -0.0051(13) 0.0196(14) 0.0078(14)
O6 0.060(2) 0.050(2) 0.077(2) 0.0126(17) 0.0333(19) 0.0257(16)
O7 0.0473(17) 0.0350(15) 0.0512(18) 0.0084(13) 0.0256(15) 0.0068(13)
O8 0.0491(19) 0.0516(19) 0.063(2) 0.0064(16) 0.0323(17) -0.0004(15)
O9 0.0409(16) 0.0456(17) 0.0362(15) 0.0052(13) 0.0196(13) 0.0045(13)
O10 0.0360(16) 0.0466(17) 0.0497(17) 0.0080(14) 0.0213(14) 0.0126(13)
O11 0.090(4) 0.094(4) 0.123(5) 0.016(3) 0.011(3) -0.011(3)
C1 0.050(3) 0.039(2) 0.045(2) 0.0017(19) 0.025(2) 0.003(2)
C2 0.044(3) 0.051(3) 0.038(2) 0.008(2) 0.014(2) 0.010(2)
C3 0.044(2) 0.036(2) 0.038(2) 0.0049(17) 0.0174(19) 0.0090(18)
C4 0.045(3) 0.048(3) 0.041(2) 0.010(2) 0.018(2) 0.011(2)
C5 0.056(3) 0.043(3) 0.054(3) 0.018(2) 0.016(2) 0.017(2)
C6 0.061(3) 0.038(2) 0.055(3) 0.009(2) 0.022(2) 0.007(2)
C7 0.036(2) 0.044(2) 0.035(2) 0.0045(18) 0.0157(18) 0.0092(18)
C8 0.039(2) 0.046(3) 0.035(2) 0.0042(18) 0.0123(18) 0.0139(19)
C9 0.042(2) 0.051(3) 0.044(3) 0.008(2) 0.008(2) 0.017(2)
C10 0.030(2) 0.053(3) 0.041(2) 0.001(2) 0.0056(18) 0.0086(19)
C11 0.039(2) 0.043(2) 0.038(2) 0.0019(18) 0.0164(19) 0.0091(19)
C12 0.034(2) 0.046(2) 0.038(2) 0.0101(19) 0.0123(18) 0.0110(18)
C13 0.037(3) 0.053(3) 0.074(4) 0.007(3) 0.017(2) 0.004(2)
C14 0.042(2) 0.052(3) 0.049(3) 0.018(2) 0.015(2) 0.007(2)
C15 0.081(4) 0.046(3) 0.067(4) 0.005(3) 0.023(3) -0.006(3)
C16 0.054(3) 0.056(3) 0.068(4) 0.002(3) 0.011(3) -0.007(2)
C17 0.157(10) 0.083(6) 0.143(9) 0.009(6) 0.082(8) 0.018(6)
C18 0.176(11) 0.098(7) 0.292(17) -0.018(8) 0.142(12) -0.020(7)
C19 0.40(2) 0.182(12) 0.264(16) 0.098(11) 0.283(18) 0.157(14)
N1 0.060(3) 0.041(2) 0.055(2) 0.0053(18) 0.021(2) 0.0013(19)
N2 0.0339(19) 0.044(2) 0.045(2) 0.0045(16) 0.0116(16) 0.0035(15)
N6 0.049(2) 0.044(2) 0.041(2) 0.0075(17) 0.0126(18) 0.0134(17)
N7 0.097(4) 0.052(3) 0.063(3) 0.004(2) 0.027(3) 0.017(3)

loop_
_atom_type_symbol
_atom_type_description
_atom_type_scat_dispersion_real
_atom_type_scat_dispersion_imag
_atom_type_scat_source
C C 0.0033 0.0016 'International Tables Vol C Tables 4.2.6.8 and 6.1.1.4'
Mo Mo -1.6832 0.6857 'International Tables Vol C Tables 4.2.6.8 and 6.1.1.4'
N N 0.0061 0.0033 'International Tables Vol C Tables 4.2.6.8 and 6.1.1.4'
O O 0.0106 0.0060 'International Tables Vol C Tables 4.2.6.8 and 6.1.1.4'
S S 0.1246 0.1234 'International Tables Vol C Tables 4.2.6.8 and 6.1.1.4'
H H 0.0000 0.0000 'International Tables Vol C Tables 4.2.6.8 and 6.1.1.4'

loop_
_geom_angle_atom_site_label_1
_geom_angle_atom_site_label_2
_geom_angle_atom_site_label_3
_geom_angle
_geom_angle_site_symmetry_1
_geom_angle_site_symmetry_3
O8 Mo1 O9 103.68(14) . .
O8 Mo1 O10 103.87(15) . .
O9 Mo1 O10 87.90(13) . .
O8 Mo1 O7 102.84(15) . .
O9 Mo1 O7 87.40(13) . .
O10 Mo1 O7 153.25(12) . .
O8 Mo1 O2 102.81(14) . .
O9 Mo1 O2 153.50(12) . .
O10 Mo1 O2 86.68(13) . .
O7 Mo1 O2 85.88(13) . .
O8 Mo1 O1 178.97(12) . .
O9 Mo1 O1 77.02(8) . .
O10 Mo1 O1 76.86(9) . .
O7 Mo1 O1 76.42(8) . .
O2 Mo1 O1 76.48(8) . .
O4 Mo2 O2 103.70(14) . .
O4 Mo2 O3 103.03(15) . .
O2 Mo2 O3 88.14(13) . .
O4 Mo2 O5 103.71(15) . .
O2 Mo2 O5 87.27(13) . .
O3 Mo2 O5 153.20(12) . .
O4 Mo2 O9 102.47(14) . 2_666
O2 Mo2 O9 153.82(12) . 2_666
O3 Mo2 O9 86.48(13) . 2_666
O5 Mo2 O9 86.09(13) . 2_666
O4 Mo2 O1 178.92(12) . .
O2 Mo2 O1 77.36(8) . .
O3 Mo2 O1 76.72(8) . .
O5 Mo2 O1 76.51(8) . .
O9 Mo2 O1 76.47(8) 2_666 .
O6 Mo3 O5 104.15(16) . .
O6 Mo3 O7 104.13(15) . .
O5 Mo3 O7 87.58(13) . .
O6 Mo3 O3 103.10(16) . 2_666
O5 Mo3 O3 152.73(13) . 2_666
O7 Mo3 O3 86.73(13) . 2_666
O6 Mo3 O10 102.76(15) . 2_666
O5 Mo3 O10 87.18(13) . 2_666
O7 Mo3 O10 153.08(12) . 2_666
O3 Mo3 O10 85.93(13) 2_666 2_666
O6 Mo3 O1 178.86(13) . .
O5 Mo3 O1 76.62(9) . .
O7 Mo3 O1 76.70(9) . .
O3 Mo3 O1 76.11(9) 2_666 .
O10 Mo3 O1 76.39(9) 2_666 .
C7 S1 C3 103.7(2) . .
Mo2 O1 Mo2 180.0 . 2_666
Mo2 O1 Mo3 90.276(14) . 2_666
Mo2 O1 Mo3 89.724(14) 2_666 2_666
Mo2 O1 Mo3 89.724(14) . .
Mo2 O1 Mo3 90.276(14) 2_666 .
Mo3 O1 Mo3 180.0 2_666 .
Mo2 O1 Mo1 90.099(14) . 2_666
Mo2 O1 Mo1 89.901(14) 2_666 2_666
Mo3 O1 Mo1 89.901(14) 2_666 2_666
Mo3 O1 Mo1 90.099(14) . 2_666
Mo2 O1 Mo1 89.901(14) . .
Mo2 O1 Mo1 90.099(14) 2_666 .
Mo3 O1 Mo1 90.099(14) 2_666 .
Mo3 O1 Mo1 89.901(14) . .
Mo1 O1 Mo1 180.000(16) 2_666 .
Mo2 O2 Mo1 116.25(14) . .
Mo2 O3 Mo3 116.89(14) . 2_666
Mo3 O5 Mo2 117.12(14) . .
Mo3 O7 Mo1 116.98(14) . .
Mo1 O9 Mo2 116.40(14) . 2_666
Mo1 O10 Mo3 116.62(14) . 2_666
N1 C1 C2 120.8(4) . .
N1 C1 C6 121.2(4) . .
C2 C1 C6 117.9(4) . .
C3 C2 C1 120.9(4) . .
C2 C3 C4 122.2(4) . .
C2 C3 S1 117.4(3) . .
C4 C3 S1 120.5(3) . .
N6 C4 C5 117.8(4) . .
N6 C4 C3 126.4(4) . .
C5 C4 C3 115.8(4) . .
C6 C5 C4 123.1(4) . .
C5 C6 C1 120.2(4) . .
C12 C7 C8 121.1(4) . .
C12 C7 S1 117.6(3) . .
C8 C7 S1 121.3(3) . .
N6 C8 C9 118.1(4) . .
N6 C8 C7 125.3(4) . .
C9 C8 C7 116.6(4) . .
C10 C9 C8 122.6(4) . .
C9 C10 C11 120.6(4) . .
N2 C11 C12 121.4(4) . .
N2 C11 C10 120.6(4) . .
C12 C11 C10 118.0(4) . .
C7 C12 C11 121.2(4) . .
O11 C17 N7 125.8(10) . .
C1 N1 C15 122.4(4) . .
C1 N1 C16 120.9(4) . .
C15 N1 C16 116.4(4) . .
C11 N2 C14 121.9(4) . .
C11 N2 C13 121.5(4) . .
C14 N2 C13 116.6(4) . .
C4 N6 C8 122.7(4) . .
C19 N7 C17 129.2(10) . .
C19 N7 C18 117.2(10) . .
C17 N7 C18 113.5(8) . .

loop_
_geom_bond_atom_site_label_1
_geom_bond_atom_site_label_2
_geom_bond_distance
_geom_bond_site_symmetry_2
Mo1 O8 1.685(3) .
Mo1 O9 1.912(3) .
Mo1 O10 1.916(3) .
Mo1 O7 1.930(3) .
Mo1 O2 1.949(3) .
Mo1 O1 2.3223(4) .
Mo2 O4 1.685(3) .
Mo2 O2 1.910(3) .
Mo2 O3 1.914(3) .
Mo2 O5 1.922(3) .
Mo2 O9 1.950(3) 2_666
Mo2 O1 2.3163(4) .
Mo3 O6 1.684(3) .
Mo3 O5 1.911(3) .
Mo3 O7 1.917(3) .
Mo3 O3 1.942(3) 2_666
Mo3 O10 1.945(3) 2_666
Mo3 O1 2.3202(4) .
S1 C7 1.721(4) .
S1 C3 1.727(4) .
O1 Mo2 2.3163(4) 2_666
O1 Mo3 2.3202(4) 2_666
O1 Mo1 2.3223(4) 2_666
O3 Mo3 1.942(3) 2_666
O9 Mo2 1.950(3) 2_666
O10 Mo3 1.945(3) 2_666
O11 C17 1.179(11) .
C1 N1 1.348(6) .
C1 C2 1.406(6) .
C1 C6 1.447(7) .
C2 C3 1.377(6) .
C3 C4 1.430(6) .
C4 N6 1.339(6) .
C4 C5 1.427(6) .
C5 C6 1.354(7) .
C7 C12 1.375(6) .
C7 C8 1.437(6) .
C8 N6 1.341(5) .
C8 C9 1.418(6) .
C9 C10 1.354(6) .
C10 C11 1.434(6) .
C11 N2 1.344(5) .
C11 C12 1.406(6) .
C13 N2 1.470(6) .
C14 N2 1.456(6) .
C15 N1 1.459(6) .
C16 N1 1.461(7) .
C17 N7 1.342(11) .
C18 N7 1.459(12) .
C19 N7 1.316(10) .
